data_7037960
loop_
_publ_author_name
'Sietzen, M.'
'Federmann, P.'
'Sonnenschein, C.'
'Wadepohl, H.'
'Ballmann, J.'

_publ_section_title
;
 Cyclometalated titanium and zirconium complexes stabilised by a new
 silylmethylene-linked tetradentate triamidophosphine.
;
_journal_issue 7
_journal_name_full 'Dalton transactions (Cambridge, England : 2003)'
_journal_page_first 3013
_journal_page_last 3023
_journal_paper_doi 10.1039/c5dt04561d
_journal_volume 45
_journal_year 2016
_chemical_formula_moiety 'C31 H46 N3 O P Si3 Zr'
_chemical_formula_sum 'C31 H46 N3 O P Si3 Zr'
_chemical_formula_weight 683.17
_chemical_properties_physical 'air-sensitive, moisture-sensitive'
_space_group_crystal_system monoclinic
_space_group_IT_number 14
_space_group_name_Hall '-P 2ybc'
_space_group_name_H-M_alt 'P 1 21/c 1'
_symmetry_cell_setting monoclinic
_symmetry_Int_Tables_number 14
_symmetry_space_group_name_Hall '-P 2ybc'
_symmetry_space_group_name_H-M 'P 1 21/c 1'
_atom_sites_solution_hydrogens geom
_atom_sites_solution_primary iterative
_atom_sites_solution_secondary difmap
_audit_block_code ba_ms11
_audit_creation_date
;
'Mon May 05 14:33:13 2014'
;
_audit_update_record
;
2015-12-14 deposited with the CCDC.
2015-12-28 downloaded from the CCDC.
;
_cell_angle_alpha 90
_cell_angle_beta 104.1509(10)
_cell_angle_gamma 90
_cell_formula_units_Z 4
_cell_length_a 10.51494(10)
_cell_length_b 15.79043(15)
_cell_length_c 20.4802(2)
_cell_measurement_reflns_used 45793
_cell_measurement_temperature 110(1)
_cell_measurement_theta_max 70.6650
_cell_measurement_theta_min 4.3210
_cell_volume 3297.25(6)
_computing_cell_refinement
;
CrysAlisPro, Agilent Technologies,
Version 1.171.37.33 (release 27-03-2014 CrysAlis171 .NET)
(compiled Mar 27 2014,17:12:48)
;
_computing_data_collection
;
CrysAlisPro, Agilent Technologies,
Version 1.171.37.33 (release 27-03-2014 CrysAlis171 .NET)
(compiled Mar 27 2014,17:12:48)
;
_computing_data_reduction
;
CrysAlisPro, Agilent Technologies,
Version 1.171.37.33 (release 27-03-2014 CrysAlis171 .NET)
(compiled Mar 27 2014,17:12:48)
;
_computing_molecular_graphics 'Olex2 (Dolomanov et al., 2009)'
_computing_publication_material 'encif (Wadepohl, 2009-14); encifer 1.4 (CCDC, 2011)'
_computing_structure_refinement 'ShelXL (Sheldrick, 2008)'
_computing_structure_solution 'SUPERFLIP (Palatinus, 2007-2009)'
_diffrn_ambient_environment N~2~
_diffrn_ambient_temperature 110(1)
_diffrn_detector 'CCD plate'
_diffrn_detector_area_resol_mean 7.9621
_diffrn_detector_type Eos
_diffrn_measured_fraction_theta_full 1.000
_diffrn_measured_fraction_theta_max 0.993
_diffrn_measurement_details
;
  1 omega  -23.00   28.00   1.0000    8.0000
omega____ theta____ kappa____ phi______ frames
    -        0.0000   45.0000  104.0000 51

  2 omega  -69.00   23.00   1.0000    8.0000
omega____ theta____ kappa____ phi______ frames
    -        0.0000  -45.0000  -46.0000 92

  3 omega   54.00   79.00   1.0000   20.0000
omega____ theta____ kappa____ phi______ frames
    -       54.0000   45.0000  104.0000 25

  4 omega   30.00   55.00   1.0000   20.0000
omega____ theta____ kappa____ phi______ frames
    -       54.0000  -45.0000  -46.0000 25

  5 omega   37.00   83.00   1.0000   30.0000
omega____ theta____ kappa____ phi______ frames
    -      108.0000  -45.0000  -46.0000 46

  6 omega  107.00  132.00   1.0000   30.0000
omega____ theta____ kappa____ phi______ frames
    -      108.0000   45.0000  104.0000 25

  7 omega  -43.00   49.00   1.0000    8.0000
omega____ theta____ kappa____ phi______ frames
    -        0.0000   19.0000 -180.0000 92

  8 omega  -71.00  -45.00   1.0000    8.0000
omega____ theta____ kappa____ phi______ frames
    -        0.0000  -38.0000   30.0000 26

  9 omega  -64.00    1.00   1.0000    8.0000
omega____ theta____ kappa____ phi______ frames
    -        0.0000  -57.0000  -90.0000 65

 10 omega  -33.00   24.00   1.0000    8.0000
omega____ theta____ kappa____ phi______ frames
    -        0.0000  -38.0000   30.0000 57

 11 omega    8.00   34.00   1.0000    8.0000
omega____ theta____ kappa____ phi______ frames
    -       10.0000   69.0000  128.0153 26

 12 omega  -11.00   48.00   1.0000    8.0000
omega____ theta____ kappa____ phi______ frames
    -       14.0000   78.0000  -29.1734 59

 13 omega   -7.00   19.00   1.0000    8.0000
omega____ theta____ kappa____ phi______ frames
    -       22.0000   79.0000 -121.0816 26

 14 omega    3.00   30.00   1.0000    8.0000
omega____ theta____ kappa____ phi______ frames
    -       26.0000   78.0000  -87.9553 27

 15 omega    4.00   37.00   1.0000   20.0000
omega____ theta____ kappa____ phi______ frames
    -       34.0000   80.0000 -164.4721 33

 16 omega    3.00   34.00   1.0000   20.0000
omega____ theta____ kappa____ phi______ frames
    -       34.0000   80.0000  102.8164 31

 17 omega   13.00   39.00   1.0000   20.0000
omega____ theta____ kappa____ phi______ frames
    -       38.0000   77.0000  -28.3984 26

 18 omega   17.00   43.00   1.0000   20.0000
omega____ theta____ kappa____ phi______ frames
    -       42.0000   76.0000  -55.8477 26

 19 omega   14.00   39.00   1.0000   20.0000
omega____ theta____ kappa____ phi______ frames
    -       46.0000   80.0000  -21.6910 25

 20 omega   14.00   39.00   1.0000   20.0000
omega____ theta____ kappa____ phi______ frames
    -       46.0000   80.0000   90.7822 25

 21 omega   17.00   43.00   1.0000   20.0000
omega____ theta____ kappa____ phi______ frames
    -       46.0000   80.0000 -152.5700 26

 22 omega   18.00   43.00   1.0000   20.0000
omega____ theta____ kappa____ phi______ frames
    -       50.0000   80.0000  -62.8959 25

 23 omega   19.00   44.00   1.0000   20.0000
omega____ theta____ kappa____ phi______ frames
    -       50.0000   79.0000 -130.5766 25

 24 omega   21.00   48.00   1.0000   20.0000
omega____ theta____ kappa____ phi______ frames
    -       50.0000   77.0000  136.2841 27

 25 omega   18.00   43.00   1.0000   20.0000
omega____ theta____ kappa____ phi______ frames
    -       50.0000   80.0000    2.0191 25

 26 omega   18.00   43.00   1.0000   20.0000
omega____ theta____ kappa____ phi______ frames
    -       50.0000   80.0000 -146.9455 25

 27 omega   19.00   45.00   1.0000   20.0000
omega____ theta____ kappa____ phi______ frames
    -       50.0000   79.0000  174.1325 26

 28 omega   19.00   45.00   1.0000   20.0000
omega____ theta____ kappa____ phi______ frames
    -       50.0000   80.0000   36.3242 26

 29 omega   24.00   49.00   1.0000   20.0000
omega____ theta____ kappa____ phi______ frames
    -       54.0000   78.0000   99.1177 25

 30 omega   25.00   51.00   1.0000   20.0000
omega____ theta____ kappa____ phi______ frames
    -       54.0000   76.0000 -105.3498 26

 31 omega   26.00   52.00   1.0000   20.0000
omega____ theta____ kappa____ phi______ frames
    -       54.0000   77.0000  -70.4795 26

 32 omega   25.00   50.00   1.0000   20.0000
omega____ theta____ kappa____ phi______ frames
    -       54.0000   77.0000  120.0000 25

 33 omega   31.00   57.00   1.0000   20.0000
omega____ theta____ kappa____ phi______ frames
    -       54.0000   77.0000   60.0000 26

 34 omega   12.00   84.00   1.0000   20.0000
omega____ theta____ kappa____ phi______ frames
    -       54.0000  -77.0000   60.0000 72

 35 omega   25.00   51.00   1.0000   20.0000
omega____ theta____ kappa____ phi______ frames
    -       54.0000   77.0000 -120.0000 26

 36 omega   24.00   50.00   1.0000   20.0000
omega____ theta____ kappa____ phi______ frames
    -       54.0000   77.0000  150.0000 26

 37 omega   24.00   50.00   1.0000   20.0000
omega____ theta____ kappa____ phi______ frames
    -       54.0000   77.0000    9.6462 26

 38 omega   79.00  109.00   1.0000   20.0000
omega____ theta____ kappa____ phi______ frames
    -       54.0000   77.0000  150.0000 30

 39 omega   28.00   55.00   1.0000   20.0000
omega____ theta____ kappa____ phi______ frames
    -       58.0000   77.0000  -18.3284 27

 40 omega   29.00   56.00   1.0000   20.0000
omega____ theta____ kappa____ phi______ frames
    -       58.0000   76.0000  103.6400 27

 41 omega   29.00   56.00   1.0000   20.0000
omega____ theta____ kappa____ phi______ frames
    -       58.0000   76.0000   74.8268 27

 42 omega  -13.00   88.00   1.0000   20.0000
omega____ theta____ kappa____ phi______ frames
    -       58.0000  -79.0000    4.7805 101

 43 omega   31.00   57.00   1.0000   20.0000
omega____ theta____ kappa____ phi______ frames
    -       58.0000   75.0000 -103.3673 26

 44 omega   29.00   55.00   1.0000   20.0000
omega____ theta____ kappa____ phi______ frames
    -       58.0000   76.0000  -51.9153 26

 45 omega   29.00   63.00   1.0000   20.0000
omega____ theta____ kappa____ phi______ frames
    -       58.0000   76.0000 -146.5075 34

 46 omega   29.00   87.00   1.0000   20.0000
omega____ theta____ kappa____ phi______ frames
    -       58.0000   75.0000 -173.9755 58

 47 omega   29.00   55.00   1.0000   20.0000
omega____ theta____ kappa____ phi______ frames
    -       58.0000   77.0000   13.6737 26

 48 omega   28.00   57.00   1.0000   20.0000
omega____ theta____ kappa____ phi______ frames
    -       58.0000   77.0000   42.6015 29

 49 omega  106.00  131.00   1.0000   20.0000
omega____ theta____ kappa____ phi______ frames
    -       62.0000   73.0000  123.1364 25

 50 omega   -9.00   93.00   1.0000   20.0000
omega____ theta____ kappa____ phi______ frames
    -       62.0000  -79.0000 -171.7088 102

 51 omega   33.00   58.00   1.0000   20.0000
omega____ theta____ kappa____ phi______ frames
    -       62.0000   76.0000  130.7482 25

 52 omega   87.00  113.00   1.0000   20.0000
omega____ theta____ kappa____ phi______ frames
    -       62.0000   77.0000  -38.3724 26

 53 omega   32.00   69.00   1.0000   20.0000
omega____ theta____ kappa____ phi______ frames
    -       62.0000   77.0000  -38.3724 37

 54 omega   38.00   68.00   1.0000   20.0000
omega____ theta____ kappa____ phi______ frames
    -       62.0000   74.0000  176.4097 30

 55 omega   39.00   73.00   1.0000   20.0000
omega____ theta____ kappa____ phi______ frames
    -       66.0000   71.0000   25.7939 34

 56 omega   39.00   92.00   1.0000   20.0000
omega____ theta____ kappa____ phi______ frames
    -       66.0000   71.0000 -105.7417 53

 57 omega   38.00   81.00   1.0000   20.0000
omega____ theta____ kappa____ phi______ frames
    -       66.0000   73.0000  -58.5168 43

 58 omega   40.00   66.00   1.0000   20.0000
omega____ theta____ kappa____ phi______ frames
    -       70.0000   77.0000   56.6276 26

 59 omega   42.00  104.00   1.0000   20.0000
omega____ theta____ kappa____ phi______ frames
    -       70.0000   75.0000   67.5394 62

 60 omega   42.00   68.00   1.0000   20.0000
omega____ theta____ kappa____ phi______ frames
    -       70.0000   75.0000  103.3359 26

 61 omega   42.00   85.00   1.0000   20.0000
omega____ theta____ kappa____ phi______ frames
    -       70.0000   75.0000   -7.8851 43

 62 omega   48.00   98.00   1.0000   20.0000
omega____ theta____ kappa____ phi______ frames
    -       70.0000   73.0000 -132.5671 50

 63 omega   45.00   70.00   1.0000   20.0000
omega____ theta____ kappa____ phi______ frames
    -       70.0000   73.0000 -107.3383 25

 64 omega   40.00   66.00   1.0000   20.0000
omega____ theta____ kappa____ phi______ frames
    -       70.0000   77.0000 -157.1243 26

 65 omega   40.00   66.00   1.0000   20.0000
omega____ theta____ kappa____ phi______ frames
    -       70.0000   77.0000   45.1351 26

 66 omega   69.00   95.00   1.0000   20.0000
omega____ theta____ kappa____ phi______ frames
    -       70.0000  -79.0000  -60.3505 26

 67 omega   54.00   80.00   1.0000   20.0000
omega____ theta____ kappa____ phi______ frames
    -       74.0000   55.0000 -142.8335 26

 68 omega   46.00   90.00   1.0000   20.0000
omega____ theta____ kappa____ phi______ frames
    -       74.0000   76.0000 -102.1681 44

 69 omega   45.00   77.00   1.0000   20.0000
omega____ theta____ kappa____ phi______ frames
    -       74.0000   76.0000  144.8589 32

 70 omega   46.00   73.00   1.0000   20.0000
omega____ theta____ kappa____ phi______ frames
    -       74.0000   75.0000  -27.6863 27

 71 omega   52.00  113.00   1.0000   20.0000
omega____ theta____ kappa____ phi______ frames
    -       74.0000   71.0000  110.4039 61

 72 omega   59.00   92.00   1.0000   20.0000
omega____ theta____ kappa____ phi______ frames
    -       78.0000   60.0000  179.9027 33

 73 omega   49.00   75.00   1.0000   20.0000
omega____ theta____ kappa____ phi______ frames
    -       78.0000   75.0000 -106.7858 26

 74 omega   54.00  103.00   1.0000   20.0000
omega____ theta____ kappa____ phi______ frames
    -       78.0000   70.0000   45.8960 49

 75 omega   49.00   75.00   1.0000   20.0000
omega____ theta____ kappa____ phi______ frames
    -       78.0000   76.0000 -155.3264 26

 76 omega   58.00  146.00   1.0000   20.0000
omega____ theta____ kappa____ phi______ frames
    -       78.0000   51.0000  108.2986 88

 77 omega   60.00   86.00   1.0000   20.0000
omega____ theta____ kappa____ phi______ frames
    -       78.0000  -79.0000 -124.5874 26

 78 omega   61.00  104.00   1.0000   20.0000
omega____ theta____ kappa____ phi______ frames
    -       78.0000   68.0000  -82.5663 43

 79 omega   49.00  123.00   1.0000   20.0000
omega____ theta____ kappa____ phi______ frames
    -       78.0000   75.0000  -53.9518 74

 80 omega   57.00   83.00   1.0000   30.0000
omega____ theta____ kappa____ phi______ frames
    -       82.0000   77.0000  -60.3435 26

 81 omega   54.00   81.00   1.0000   30.0000
omega____ theta____ kappa____ phi______ frames
    -       82.0000   74.0000  111.0299 27

 82 omega   55.00   87.00   1.0000   30.0000
omega____ theta____ kappa____ phi______ frames
    -       82.0000   74.0000 -151.1602 32

 83 omega   54.00   85.00   1.0000   30.0000
omega____ theta____ kappa____ phi______ frames
    -       82.0000   74.0000    9.7748 31

 84 omega   62.00   90.00   1.0000   30.0000
omega____ theta____ kappa____ phi______ frames
    -       82.0000   57.0000  151.5371 28

 85 omega   54.00   89.00   1.0000   30.0000
omega____ theta____ kappa____ phi______ frames
    -       82.0000   74.0000  -23.6796 35

 86 omega   61.00   87.00   1.0000   30.0000
omega____ theta____ kappa____ phi______ frames
    -       82.0000   63.0000  162.0219 26

 87 omega   57.00   90.00   1.0000   30.0000
omega____ theta____ kappa____ phi______ frames
    -       86.0000   76.0000 -142.6389 33

 88 omega   61.00   87.00   1.0000   30.0000
omega____ theta____ kappa____ phi______ frames
    -       86.0000   38.0000 -139.9877 26

 89 omega   66.00  131.00   1.0000   30.0000
omega____ theta____ kappa____ phi______ frames
    -       86.0000   56.0000 -146.6562 65

 90 omega   58.00   84.00   1.0000   30.0000
omega____ theta____ kappa____ phi______ frames
    -       86.0000   74.0000  -11.3622 26

 91 omega   60.00   90.00   1.0000   30.0000
omega____ theta____ kappa____ phi______ frames
    -       86.0000   70.0000   87.2571 30

 92 omega   70.00  103.00   1.0000   30.0000
omega____ theta____ kappa____ phi______ frames
    -       86.0000   61.0000   27.9832 33

 93 omega   75.00  101.00   1.0000   30.0000
omega____ theta____ kappa____ phi______ frames
    -       90.0000   59.0000 -111.4885 26

 94 omega   62.00  159.00   1.0000   30.0000
omega____ theta____ kappa____ phi______ frames
    -       90.0000   74.0000   46.0303 97

 95 omega   67.00   97.00   1.0000   30.0000
omega____ theta____ kappa____ phi______ frames
    -       90.0000   65.0000  113.0799 30

 96 omega   72.00   98.00   1.0000   30.0000
omega____ theta____ kappa____ phi______ frames
    -       90.0000   61.0000   13.0451 26

 97 omega   68.00  138.00   1.0000   30.0000
omega____ theta____ kappa____ phi______ frames
    -       90.0000   66.0000 -102.1048 70

 98 omega   74.00   99.00   1.0000   30.0000
omega____ theta____ kappa____ phi______ frames
    -       94.0000   54.0000  147.3546 25

 99 omega   65.00  125.00   1.0000   30.0000
omega____ theta____ kappa____ phi______ frames
    -       94.0000   75.0000   27.7766 60

100 omega   71.00   97.00   1.0000   30.0000
omega____ theta____ kappa____ phi______ frames
    -       94.0000   73.0000  -14.5369 26

101 omega   66.00  133.00   1.0000   30.0000
omega____ theta____ kappa____ phi______ frames
    -       94.0000   74.0000  -61.1501 67

102 omega   71.00  125.00   1.0000   30.0000
omega____ theta____ kappa____ phi______ frames
    -       94.0000   68.0000 -136.2851 54

103 omega   76.00  102.00   1.0000   30.0000
omega____ theta____ kappa____ phi______ frames
    -       98.0000   64.0000  -13.7634 26

104 omega   77.00  111.00   1.0000   30.0000
omega____ theta____ kappa____ phi______ frames
    -       98.0000   68.0000  143.7009 34

105 omega   78.00  110.00   1.0000   30.0000
omega____ theta____ kappa____ phi______ frames
    -      102.0000   67.0000   47.0128 32

106 omega   78.00  104.00   1.0000   30.0000
omega____ theta____ kappa____ phi______ frames
    -      102.0000   72.0000  165.9104 26

107 omega   72.00  107.00   1.0000   30.0000
omega____ theta____ kappa____ phi______ frames
    -      102.0000   77.0000  -95.4903 35

108 omega   79.00  107.00   1.0000   30.0000
omega____ theta____ kappa____ phi______ frames
    -      106.0000   71.0000  174.9911 28

109 omega   85.00  162.00   1.0000   30.0000
omega____ theta____ kappa____ phi______ frames
    -      108.0000   38.0000  150.0000 77

110 omega  116.00  176.00   1.0000   30.0000
omega____ theta____ kappa____ phi______ frames
    -      108.0000   77.0000  -60.0000 60

111 omega   78.00  104.00   1.0000   30.0000
omega____ theta____ kappa____ phi______ frames
    -      108.0000   77.0000  -60.0000 26

112 omega  148.00  174.00   1.0000   30.0000
omega____ theta____ kappa____ phi______ frames
    -      108.0000   64.0000  120.0000 26

113 omega   87.00  113.00   1.0000   30.0000
omega____ theta____ kappa____ phi______ frames
    -      108.0000   64.0000  120.0000 26

114 omega   79.00  178.00   1.0000   30.0000
omega____ theta____ kappa____ phi______ frames
    -      108.0000   77.0000   30.0000 99

115 omega   87.00  112.00   1.0000   30.0000
omega____ theta____ kappa____ phi______ frames
    -      108.0000   64.0000  -30.0000 25

116 omega   49.00  140.00   1.0000   30.0000
omega____ theta____ kappa____ phi______ frames
    -      108.0000  -80.0000  -55.1860 91

117 omega   85.00  142.00   1.0000   30.0000
omega____ theta____ kappa____ phi______ frames
    -      108.0000   64.0000   90.0000 57

118 omega   85.00  175.00   1.0000   30.0000
omega____ theta____ kappa____ phi______ frames
    -      108.0000   64.0000 -120.0000 90

119 omega   74.00  105.00   1.0000   30.0000
omega____ theta____ kappa____ phi______ frames
    -      108.0000  -80.0000 -126.0378 31

120 omega   44.00   70.00   1.0000   30.0000
omega____ theta____ kappa____ phi______ frames
    -      108.0000  -80.0000 -126.0378 26

121 omega   85.00  140.00   1.0000   30.0000
omega____ theta____ kappa____ phi______ frames
    -      108.0000   64.0000  -60.0000 55

122 omega   88.00  120.00   1.0000   30.0000
omega____ theta____ kappa____ phi______ frames
    -      108.0000   64.0000   60.0000 32

123 omega   85.00  174.00   1.0000   30.0000
omega____ theta____ kappa____ phi______ frames
    -      108.0000   64.0000 -150.0000 89

124 omega  112.00  178.00   1.0000   30.0000
omega____ theta____ kappa____ phi______ frames
    -      108.0000   77.0000   60.0000 66

125 omega   78.00  104.00   1.0000   30.0000
omega____ theta____ kappa____ phi______ frames
    -      108.0000   77.0000   60.0000 26

126 omega   79.00  105.00   1.0000   30.0000
omega____ theta____ kappa____ phi______ frames
    -      108.0000   77.0000  120.0000 26

127 omega   78.00  178.00   1.0000   30.0000
omega____ theta____ kappa____ phi______ frames
    -      108.0000   77.0000 -180.0000 100

128 omega   80.00  167.00   1.0000   30.0000
omega____ theta____ kappa____ phi______ frames
    -      108.0000   77.0000  -90.0000 87

129 omega   69.00  133.00   1.0000   30.0000
omega____ theta____ kappa____ phi______ frames
    -      108.0000  -80.0000   36.9520 64

130 omega  131.00  177.00   1.0000   30.0000
omega____ theta____ kappa____ phi______ frames
    -      108.0000   77.0000   90.0000 46

131 omega  117.00  174.00   1.0000   30.0000
omega____ theta____ kappa____ phi______ frames
    -      108.0000   64.0000    0.0000 57

132 omega   37.00  101.00   1.0000   30.0000
omega____ theta____ kappa____ phi______ frames
    -      108.0000  -79.0000   89.1744 64

133 omega   78.00  104.00   1.0000   30.0000
omega____ theta____ kappa____ phi______ frames
    -      108.0000   77.0000    0.0000 26

134 omega   78.00  104.00   1.0000   30.0000
omega____ theta____ kappa____ phi______ frames
    -      108.0000   77.0000   90.0000 26

135 omega   85.00  112.00   1.0000   30.0000
omega____ theta____ kappa____ phi______ frames
    -      108.0000   64.0000    0.0000 27

136 omega   79.00  105.00   1.0000   30.0000
omega____ theta____ kappa____ phi______ frames
    -      108.0000  -80.0000   -4.5384 26

137 omega   87.00  177.00   1.0000   30.0000
omega____ theta____ kappa____ phi______ frames
    -      108.0000   77.0000  -30.0000 90

138 omega   81.00  173.00   1.0000   30.0000
omega____ theta____ kappa____ phi______ frames
    -      108.0000   72.0000   18.2055 92

139 omega   78.00  104.00   1.0000   30.0000
omega____ theta____ kappa____ phi______ frames
    -      108.0000   77.0000 -150.0000 26

140 omega   69.00  111.00   1.0000   30.0000
omega____ theta____ kappa____ phi______ frames
    -      108.0000  -80.0000 -175.7374 42

141 omega   78.00  104.00   1.0000   30.0000
omega____ theta____ kappa____ phi______ frames
    -      108.0000   77.0000 -120.0000 26

142 omega   78.00  176.00   1.0000   30.0000
omega____ theta____ kappa____ phi______ frames
    -      108.0000   77.0000  150.0000 98

143 omega   37.00  128.00   1.0000   30.0000
omega____ theta____ kappa____ phi______ frames
    -      108.0000  -79.0000  128.3665 91

144 omega  -21.00   69.00   1.0000    8.0000
omega____ theta____ kappa____ phi______ frames
    -        0.0000   57.0000  -60.0000 90

145 omega  -21.00   69.00   1.0000    8.0000
omega____ theta____ kappa____ phi______ frames
    -        0.0000   57.0000   30.0000 90

146 omega  -44.00   73.00   1.0000    8.0000
omega____ theta____ kappa____ phi______ frames
    -        0.0000   19.0000 -120.0000 117

147 omega  -72.00   26.00   1.0000    8.0000
omega____ theta____ kappa____ phi______ frames
    -        0.0000  -38.0000 -180.0000 98

148 omega  -70.00   30.00   1.0000    8.0000
omega____ theta____ kappa____ phi______ frames
    -        0.0000  -77.0000  -60.0000 100

149 omega   -7.00   86.00   1.0000    8.0000
omega____ theta____ kappa____ phi______ frames
    -       18.0000   69.0000  -32.5876 93

150 omega   -8.00   87.00   1.0000    8.0000
omega____ theta____ kappa____ phi______ frames
    -       18.0000   70.0000   71.7442 95

151 omega   -7.00   92.00   1.0000    8.0000
omega____ theta____ kappa____ phi______ frames
    -       22.0000   76.0000    2.0208 99

152 omega   -3.00   96.00   1.0000    8.0000
omega____ theta____ kappa____ phi______ frames
    -       26.0000   76.0000   81.6941 99

153 omega   -4.00   96.00   1.0000    8.0000
omega____ theta____ kappa____ phi______ frames
    -       26.0000   77.0000 -163.5961 100

154 omega    7.00   49.00   1.0000   20.0000
omega____ theta____ kappa____ phi______ frames
    -       38.0000   78.0000 -146.5211 42

155 omega    7.00   47.00   1.0000   20.0000
omega____ theta____ kappa____ phi______ frames
    -       38.0000   79.0000  169.9867 40

156 omega    6.00   46.00   1.0000   20.0000
omega____ theta____ kappa____ phi______ frames
    -       38.0000   80.0000  -74.3617 40

157 omega   14.00   46.00   1.0000   20.0000
omega____ theta____ kappa____ phi______ frames
    -       46.0000   80.0000  -21.6910 32

158 omega   14.00   46.00   1.0000   20.0000
omega____ theta____ kappa____ phi______ frames
    -       46.0000   80.0000   90.7822 32

159 omega   19.00   47.00   1.0000   20.0000
omega____ theta____ kappa____ phi______ frames
    -       50.0000   79.0000  174.1325 28

160 omega   18.00   46.00   1.0000   20.0000
omega____ theta____ kappa____ phi______ frames
    -       50.0000   80.0000 -146.9455 28

161 omega   18.00   46.00   1.0000   20.0000
omega____ theta____ kappa____ phi______ frames
    -       50.0000   80.0000    2.0191 28

162 omega   18.00   46.00   1.0000   20.0000
omega____ theta____ kappa____ phi______ frames
    -       50.0000   80.0000  -62.8959 28

163 omega   18.00   46.00   1.0000   20.0000
omega____ theta____ kappa____ phi______ frames
    -       50.0000   80.0000   36.3242 28

164 omega  -15.00   75.00   1.0000   20.0000
omega____ theta____ kappa____ phi______ frames
    -       54.0000  -57.0000  -90.0000 90

165 omega   23.00   49.00   1.0000   20.0000
omega____ theta____ kappa____ phi______ frames
    -       54.0000   78.0000  -97.2918 26

166 omega  -16.00   84.00   1.0000   20.0000
omega____ theta____ kappa____ phi______ frames
    -       54.0000  -77.0000  120.0000 100

167 omega   23.00   49.00   1.0000   20.0000
omega____ theta____ kappa____ phi______ frames
    -       54.0000   78.0000   99.1177 26

168 omega   28.00  128.00   1.0000   20.0000
omega____ theta____ kappa____ phi______ frames
    -       58.0000   77.0000  -18.3284 100

169 omega   28.00  128.00   1.0000   20.0000
omega____ theta____ kappa____ phi______ frames
    -       58.0000   77.0000   42.6015 100

170 omega  -13.00   89.00   1.0000   20.0000
omega____ theta____ kappa____ phi______ frames
    -       58.0000  -79.0000    4.7805 102

171 omega   34.00   59.00   1.0000   20.0000
omega____ theta____ kappa____ phi______ frames
    -       62.0000   74.0000  176.4097 25

172 omega   34.00  131.00   1.0000   20.0000
omega____ theta____ kappa____ phi______ frames
    -       62.0000   73.0000  123.1364 97

173 omega   43.00  134.00   1.0000   20.0000
omega____ theta____ kappa____ phi______ frames
    -       66.0000   66.0000  125.2574 91

174 omega   38.00  135.00   1.0000   20.0000
omega____ theta____ kappa____ phi______ frames
    -       66.0000   73.0000  -58.5168 97

175 omega   39.00  135.00   1.0000   20.0000
omega____ theta____ kappa____ phi______ frames
    -       66.0000   71.0000   25.7939 96

176 omega   40.00  140.00   1.0000   20.0000
omega____ theta____ kappa____ phi______ frames
    -       70.0000   77.0000   45.1351 100

177 omega   41.00  140.00   1.0000   20.0000
omega____ theta____ kappa____ phi______ frames
    -       70.0000   75.0000   67.5394 99

178 omega   42.00  139.00   1.0000   20.0000
omega____ theta____ kappa____ phi______ frames
    -       70.0000   73.0000 -107.3383 97

179 omega   -1.00  101.00   1.0000   20.0000
omega____ theta____ kappa____ phi______ frames
    -       70.0000  -79.0000  -60.3505 102

180 omega   41.00  140.00   1.0000   20.0000
omega____ theta____ kappa____ phi______ frames
    -       70.0000   75.0000   -7.8851 99

181 omega   40.00  140.00   1.0000   20.0000
omega____ theta____ kappa____ phi______ frames
    -       70.0000   77.0000 -157.1243 100

182 omega   47.00  143.00   1.0000   20.0000
omega____ theta____ kappa____ phi______ frames
    -       74.0000   71.0000  110.4039 96

183 omega   45.00  144.00   1.0000   20.0000
omega____ theta____ kappa____ phi______ frames
    -       74.0000   75.0000  -27.6863 99

184 omega   45.00  144.00   1.0000   20.0000
omega____ theta____ kappa____ phi______ frames
    -       74.0000   76.0000  144.8589 99

185 omega   57.00  147.00   1.0000   20.0000
omega____ theta____ kappa____ phi______ frames
    -       78.0000   57.0000  155.0105 90

186 omega   54.00  146.00   1.0000   20.0000
omega____ theta____ kappa____ phi______ frames
    -       78.0000   68.0000  -82.5663 92

187 omega   51.00  147.00   1.0000   20.0000
omega____ theta____ kappa____ phi______ frames
    -       78.0000   71.0000   16.1732 96

188 omega   56.00  146.00   1.0000   20.0000
omega____ theta____ kappa____ phi______ frames
    -       78.0000   62.0000 -141.5224 90

189 omega   49.00  148.00   1.0000   20.0000
omega____ theta____ kappa____ phi______ frames
    -       78.0000   76.0000 -155.3264 99

190 omega   52.00  147.00   1.0000   20.0000
omega____ theta____ kappa____ phi______ frames
    -       78.0000   70.0000   45.8960 95

191 omega   57.00  146.00   1.0000   20.0000
omega____ theta____ kappa____ phi______ frames
    -       78.0000   60.0000  179.9027 89

192 omega   56.00  148.00   1.0000   20.0000
omega____ theta____ kappa____ phi______ frames
    -       78.0000   51.0000  108.2986 92

193 omega   55.00  149.00   1.0000   20.0000
omega____ theta____ kappa____ phi______ frames
    -       78.0000   46.0000  153.7301 94

194 omega   56.00  146.00   1.0000   20.0000
omega____ theta____ kappa____ phi______ frames
    -       78.0000   63.0000  -70.7009 90

195 omega   49.00  148.00   1.0000   20.0000
omega____ theta____ kappa____ phi______ frames
    -       78.0000   75.0000 -106.7858 99

196 omega   49.00  148.00   1.0000   20.0000
omega____ theta____ kappa____ phi______ frames
    -       78.0000   75.0000  -53.9518 99

197 omega    7.00  109.00   1.0000   20.0000
omega____ theta____ kappa____ phi______ frames
    -       78.0000  -79.0000 -124.5874 102

;
_diffrn_measurement_device 'four-circle diffractometer'
_diffrn_measurement_device_type 'Agilent SuperNova, Dual, Cu at zero, Eos'
_diffrn_measurement_method '\w scans'
_diffrn_measurement_specimen_support 'polyimid foil'
_diffrn_orient_matrix_UB_11 0.1457638000
_diffrn_orient_matrix_UB_12 0.0078494000
_diffrn_orient_matrix_UB_13 0.0372218000
_diffrn_orient_matrix_UB_21 0.0011823000
_diffrn_orient_matrix_UB_22 -0.0937266000
_diffrn_orient_matrix_UB_23 0.0208916000
_diffrn_orient_matrix_UB_31 0.0398773000
_diffrn_orient_matrix_UB_32 -0.0258310000
_diffrn_orient_matrix_UB_33 -0.0647854000
_diffrn_radiation_monochromator mirror
_diffrn_radiation_probe x-ray
_diffrn_radiation_type 'Cu K\a'
_diffrn_radiation_wavelength 1.54184
_diffrn_reflns_av_R_equivalents 0.0933
_diffrn_reflns_av_unetI/netI 0.0293
_diffrn_reflns_laue_measured_fraction_full 1.000
_diffrn_reflns_laue_measured_fraction_max 0.993
_diffrn_reflns_limit_h_max 12
_diffrn_reflns_limit_h_min -12
_diffrn_reflns_limit_k_max 19
_diffrn_reflns_limit_k_min -19
_diffrn_reflns_limit_l_max 23
_diffrn_reflns_limit_l_min -24
_diffrn_reflns_number 146326
_diffrn_reflns_point_group_measured_fraction_full 1.000
_diffrn_reflns_point_group_measured_fraction_max 0.993
_diffrn_reflns_theta_full 67.684
_diffrn_reflns_theta_max 70.839
_diffrn_reflns_theta_min 3.576
_diffrn_source 'microfocus X-Ray tube'
_diffrn_source_type 'Agilent SuperNova (Cu) X-ray Source'
_exptl_absorpt_coefficient_mu 4.456
_exptl_absorpt_correction_T_max 0.820
_exptl_absorpt_correction_T_min 0.597
_exptl_absorpt_correction_type gaussian
_exptl_absorpt_process_details
;
CrysAlisPro, Agilent Technologies,
Version 1.171.37.33 (release 27-03-2014 CrysAlis171 .NET)
(compiled Mar 27 2014,17:12:48)
Numerical absorption correction based on gaussian integration over
            a multifaceted crystal model
Empirical absorption correction using spherical harmonics,
 implemented in SCALE3 ABSPACK scaling algorithm.
;
_exptl_crystal_colour yellow
_exptl_crystal_colour_primary yellow
_exptl_crystal_density_diffrn 1.376
_exptl_crystal_description plate
_exptl_crystal_F_000 1432
_exptl_crystal_size_max 0.1420
_exptl_crystal_size_mid 0.1075
_exptl_crystal_size_min 0.0484
_refine_diff_density_max 0.633
_refine_diff_density_min -0.822
_refine_diff_density_rms 0.066
_refine_ls_extinction_method none
_refine_ls_goodness_of_fit_ref 1.092
_refine_ls_hydrogen_treatment constr
_refine_ls_matrix_type full
_refine_ls_number_parameters 367
_refine_ls_number_reflns 6306
_refine_ls_number_restraints 0
_refine_ls_restrained_S_all 1.092
_refine_ls_R_factor_all 0.0374
_refine_ls_R_factor_gt 0.0323
_refine_ls_shift/su_max 0.002
_refine_ls_shift/su_mean 0.000
_refine_ls_structure_factor_coef Fsqd
_refine_ls_weighting_details 'w=1/[\s^2^(Fo^2^)+(0.0304P)^2^+3.0918P] where P=(Fo^2^+2Fc^2^)/3'
_refine_ls_weighting_scheme calc
_refine_ls_wR_factor_gt 0.0704
_refine_ls_wR_factor_ref 0.0723
_reflns_Friedel_coverage 0.000
_reflns_number_gt 5815
_reflns_number_total 6306
_reflns_threshold_expression 'I > 2\s(I)'
_cod_data_source_file c5dt04561d2.cif
_cod_data_source_block ba_ms11
_cod_depositor_comments 'Adding full bibliography for 7037956--7037963.cif.'
_cod_original_cell_volume 3297.26(6)
_cod_original_sg_symbol_H-M 'P 21/c'
_cod_database_code 7037960
_audit_block_refno 2031
_audit_block_usercomment 'pf34 plate yellow'
_shelxl_version_number 2014-3
_chemical_oxdiff_formula 'C31 H46 N3 O1 P1 Si3 Zr1'
_chemical_oxdiff_usercomment 'pf34 plate yellow'
_shelx_space_group_comment
;
The symmetry employed for this shelxl refinement is uniquely defined
by the following loop, which should always be used as a source of
symmetry information in preference to the above space-group names.
They are only intended as comments.
;
_shelx_estimated_absorpt_t_max 0.664
_shelx_estimated_absorpt_t_min 0.664
_reflns_odcompleteness_completeness 99.93
_reflns_odcompleteness_iscentric 1
_reflns_odcompleteness_theta 66.97
_olex2_refinement_description
;
1. Fixed Uiso
 At 1.2 times of:
  All C(H) groups, All C(H,H) groups
 At 1.5 times of:
  All C(H,H,H) groups
2.a Secondary CH2 refined with riding coordinates:
 C1(H1A,H1B), C2(H2A,H2B), C3(H3A,H3B), C28(H28A,H28B), C29(H29A,H29B),
 C30(H30A,H30B), C31(H31A,H31B)
2.b Aromatic/amide H refined with riding coordinates:
 C6(H6), C7(H7), C8(H8), C9(H9), C13(H13), C14(H14), C15(H15), C16(H16),
 C17(H17), C21(H21), C22(H22), C23(H23), C24(H24), C25(H25)
2.c Idealised Me refined as rotating group:
 C10(H10A,H10B,H10C), C11(H11A,H11B,H11C), C18(H18A,H18B,H18C), C19(H19A,H19B,
 H19C), C26(H26A,H26B,H26C), C27(H27A,H27B,H27C)
;
_cell_oxdiff_length_a 10.51309(19)
_cell_oxdiff_length_b 15.7946(3)
_cell_oxdiff_length_c 20.4786(4)
_cell_oxdiff_angle_alpha 90.0557(17)
_cell_oxdiff_angle_beta 104.1530(17)
_cell_oxdiff_angle_gamma 89.9987(16)
_cell_oxdiff_volume 3297.26(11)
_cell_oxdiff_measurement_reflns_used 45793

loop_
_symmetry_equiv_pos_as_xyz
'x, y, z'
'-x, y+1/2, -z+1/2'
'-x, -y, -z'
'x, -y-1/2, z-1/2'

loop_
_atom_site_label
_atom_site_type_symbol
_atom_site_fract_x
_atom_site_fract_y
_atom_site_fract_z
_atom_site_U_iso_or_equiv
_atom_site_adp_type
_atom_site_occupancy
_atom_site_site_symmetry_order
_atom_site_calc_flag
_atom_site_refinement_flags_posn
Zr Zr 0.66836(2) 0.63492(2) 0.30448(2) 0.01283(7) Uani 1 1 d .
P P 0.90240(5) 0.66498(4) 0.27904(3) 0.01612(13) Uani 1 1 d .
Si1 Si 0.91301(6) 0.77627(4) 0.40000(3) 0.01842(14) Uani 1 1 d .
Si2 Si 0.91818(6) 0.48128(4) 0.31281(3) 0.01830(14) Uani 1 1 d .
Si3 Si 0.72165(6) 0.68689(4) 0.14558(3) 0.01745(14) Uani 1 1 d .
O O 0.50975(14) 0.53387(10) 0.28454(8) 0.0166(3) Uani 1 1 d .
N1 N 0.75502(17) 0.74340(12) 0.36454(10) 0.0162(4) Uani 1 1 d .
N2 N 0.79299(17) 0.52854(12) 0.34179(9) 0.0158(4) Uani 1 1 d .
N3 N 0.61890(17) 0.66262(12) 0.19841(10) 0.0164(4) Uani 1 1 d .
C1 C 1.0128(2) 0.71530(16) 0.35096(12) 0.0217(5) Uani 1 1 d .
H1A H 1.0730 0.7542 0.3353 0.026 Uiso 1 1 calc R
H1B H 1.0661 0.6717 0.3801 0.026 Uiso 1 1 calc R
C2 C 0.9835(2) 0.56717(15) 0.26508(13) 0.0207(5) Uani 1 1 d .
H2A H 1.0797 0.5726 0.2820 0.025 Uiso 1 1 calc R
H2B H 0.9635 0.5536 0.2164 0.025 Uiso 1 1 calc R
C3 C 0.8760(2) 0.72988(15) 0.20410(12) 0.0203(5) Uani 1 1 d .
H3A H 0.9512 0.7254 0.1832 0.024 Uiso 1 1 calc R
H3B H 0.8643 0.7900 0.2150 0.024 Uiso 1 1 calc R
C4 C 0.6402(2) 0.76963(14) 0.38358(11) 0.0166(5) Uani 1 1 d .
C5 C 0.5356(2) 0.71289(15) 0.35890(12) 0.0183(5) Uani 1 1 d .
C6 C 0.4152(2) 0.73431(16) 0.37176(13) 0.0227(5) Uani 1 1 d .
H6 H 0.3420 0.6982 0.3554 0.027 Uiso 1 1 calc R
C7 C 0.3985(2) 0.80674(16) 0.40771(13) 0.0237(5) Uani 1 1 d .
H7 H 0.3156 0.8188 0.4163 0.028 Uiso 1 1 calc R
C8 C 0.5031(2) 0.86089(16) 0.43081(13) 0.0241(5) Uani 1 1 d .
H8 H 0.4918 0.9105 0.4550 0.029 Uiso 1 1 calc R
C9 C 0.6256(2) 0.84284(16) 0.41871(12) 0.0223(5) Uani 1 1 d .
H9 H 0.6977 0.8800 0.4343 0.027 Uiso 1 1 calc R
C10 C 0.9663(3) 0.7442(2) 0.49008(13) 0.0335(7) Uani 1 1 d .
H10A H 0.9141 0.7746 0.5162 0.050 Uiso 1 1 calc GR
H10B H 1.0593 0.7579 0.5076 0.050 Uiso 1 1 calc GR
H10C H 0.9535 0.6830 0.4939 0.050 Uiso 1 1 calc GR
C11 C 0.9465(3) 0.89215(17) 0.39432(16) 0.0332(7) Uani 1 1 d .
H11A H 0.9120 0.9114 0.3479 0.050 Uiso 1 1 calc GR
H11B H 1.0413 0.9021 0.4078 0.050 Uiso 1 1 calc GR
H11C H 0.9037 0.9235 0.4243 0.050 Uiso 1 1 calc GR
C12 C 0.7471(2) 0.48930(15) 0.39400(11) 0.0169(5) Uani 1 1 d .
C13 C 0.7120(2) 0.54001(16) 0.44276(12) 0.0194(5) Uani 1 1 d .
H13 H 0.7240 0.5996 0.4419 0.023 Uiso 1 1 calc R
C14 C 0.6598(2) 0.50425(17) 0.49257(13) 0.0251(6) Uani 1 1 d .
H14 H 0.6341 0.5398 0.5245 0.030 Uiso 1 1 calc R
C15 C 0.6449(2) 0.41740(17) 0.49613(13) 0.0272(6) Uani 1 1 d .
H15 H 0.6097 0.3933 0.5304 0.033 Uiso 1 1 calc R
C16 C 0.6818(2) 0.36609(16) 0.44906(13) 0.0254(6) Uani 1 1 d .
H16 H 0.6734 0.3064 0.4516 0.031 Uiso 1 1 calc R
C17 C 0.7309(2) 0.40120(16) 0.39835(12) 0.0210(5) Uani 1 1 d .
H17 H 0.7542 0.3652 0.3659 0.025 Uiso 1 1 calc R
C18 C 1.0474(2) 0.4421(2) 0.38532(14) 0.0327(7) Uani 1 1 d .
H18A H 1.0830 0.4897 0.4149 0.049 Uiso 1 1 calc GR
H18B H 1.1179 0.4157 0.3688 0.049 Uiso 1 1 calc GR
H18C H 1.0096 0.4003 0.4105 0.049 Uiso 1 1 calc GR
C19 C 0.8637(3) 0.39397(17) 0.25020(14) 0.0280(6) Uani 1 1 d .
H19A H 0.8302 0.3466 0.2720 0.042 Uiso 1 1 calc GR
H19B H 0.9382 0.3748 0.2332 0.042 Uiso 1 1 calc GR
H19C H 0.7942 0.4149 0.2126 0.042 Uiso 1 1 calc GR
C20 C 0.4825(2) 0.65182(15) 0.16603(12) 0.0186(5) Uani 1 1 d .
C21 C 0.3861(2) 0.69124(16) 0.19146(13) 0.0235(5) Uani 1 1 d .
H21 H 0.4110 0.7292 0.2284 0.028 Uiso 1 1 calc R
C22 C 0.2535(2) 0.67549(17) 0.16327(15) 0.0317(7) Uani 1 1 d .
H22 H 0.1893 0.7012 0.1824 0.038 Uiso 1 1 calc R
C23 C 0.2142(3) 0.62322(17) 0.10815(15) 0.0347(7) Uani 1 1 d .
H23 H 0.1238 0.6123 0.0895 0.042 Uiso 1 1 calc R
C24 C 0.3084(3) 0.58688(18) 0.08040(15) 0.0337(7) Uani 1 1 d .
H24 H 0.2824 0.5527 0.0412 0.040 Uiso 1 1 calc R
C25 C 0.4409(2) 0.60000(17) 0.10940(13) 0.0269(6) Uani 1 1 d .
H25 H 0.5044 0.5733 0.0904 0.032 Uiso 1 1 calc R
C26 C 0.6503(2) 0.76909(16) 0.08188(13) 0.0233(5) Uani 1 1 d .
H26A H 0.5722 0.7463 0.0505 0.035 Uiso 1 1 calc GR
H26B H 0.7153 0.7853 0.0570 0.035 Uiso 1 1 calc GR
H26C H 0.6261 0.8189 0.1047 0.035 Uiso 1 1 calc GR
C27 C 0.7668(2) 0.59220(17) 0.10003(13) 0.0258(6) Uani 1 1 d .
H27A H 0.7717 0.5418 0.1285 0.039 Uiso 1 1 calc GR
H27B H 0.8521 0.6019 0.0900 0.039 Uiso 1 1 calc GR
H27C H 0.7000 0.5836 0.0579 0.039 Uiso 1 1 calc GR
C28 C 0.3945(2) 0.52977(17) 0.31195(14) 0.0270(6) Uani 1 1 d .
H28A H 0.3449 0.5836 0.3042 0.032 Uiso 1 1 calc R
H28B H 0.4198 0.5181 0.3609 0.032 Uiso 1 1 calc R
C29 C 0.3141(2) 0.45823(17) 0.27443(16) 0.0325(6) Uani 1 1 d .
H29A H 0.2562 0.4783 0.2316 0.039 Uiso 1 1 calc R
H29B H 0.2599 0.4314 0.3020 0.039 Uiso 1 1 calc R
C30 C 0.4164(3) 0.39755(17) 0.26174(14) 0.0294(6) Uani 1 1 d .
H30A H 0.4540 0.3629 0.3021 0.035 Uiso 1 1 calc R
H30B H 0.3794 0.3596 0.2233 0.035 Uiso 1 1 calc R
C31 C 0.5175(2) 0.45656(15) 0.24587(13) 0.0207(5) Uani 1 1 d .
H31A H 0.6062 0.4313 0.2597 0.025 Uiso 1 1 calc R
H31B H 0.4975 0.4690 0.1970 0.025 Uiso 1 1 calc R

loop_
_atom_site_aniso_label
_atom_site_aniso_U_11
_atom_site_aniso_U_22
_atom_site_aniso_U_33
_atom_site_aniso_U_23
_atom_site_aniso_U_13
_atom_site_aniso_U_12
Zr 0.00850(9) 0.01543(10) 0.01424(11) -0.00004(7) 0.00220(7) -0.00018(7)
P 0.0101(3) 0.0197(3) 0.0182(3) 0.0022(2) 0.0028(2) 0.0006(2)
Si1 0.0136(3) 0.0207(3) 0.0190(3) -0.0005(3) 0.0001(2) -0.0034(2)
Si2 0.0149(3) 0.0208(3) 0.0194(3) 0.0036(3) 0.0046(2) 0.0047(2)
Si3 0.0145(3) 0.0211(3) 0.0167(3) 0.0029(2) 0.0037(2) 0.0020(2)
O 0.0118(7) 0.0191(8) 0.0197(9) -0.0029(6) 0.0052(6) -0.0017(6)
N1 0.0129(9) 0.0192(10) 0.0161(10) -0.0025(8) 0.0026(7) -0.0001(7)
N2 0.0134(9) 0.0186(10) 0.0158(10) 0.0027(8) 0.0044(7) 0.0013(7)
N3 0.0110(9) 0.0214(10) 0.0167(10) 0.0011(8) 0.0029(7) -0.0004(7)
C1 0.0118(11) 0.0261(13) 0.0241(13) 0.0018(10) -0.0017(9) -0.0017(9)
C2 0.0158(11) 0.0254(13) 0.0222(13) 0.0024(10) 0.0070(10) 0.0037(9)
C3 0.0136(11) 0.0237(13) 0.0247(13) 0.0058(10) 0.0069(9) 0.0005(9)
C4 0.0156(11) 0.0208(12) 0.0131(11) 0.0023(9) 0.0027(9) 0.0026(9)
C5 0.0143(11) 0.0196(12) 0.0208(13) 0.0003(10) 0.0040(9) -0.0002(9)
C6 0.0152(11) 0.0268(13) 0.0261(14) -0.0022(10) 0.0048(10) -0.0010(9)
C7 0.0177(12) 0.0325(14) 0.0225(13) -0.0006(11) 0.0081(10) 0.0070(10)
C8 0.0285(13) 0.0241(13) 0.0200(13) -0.0024(10) 0.0064(11) 0.0046(10)
C9 0.0216(12) 0.0252(13) 0.0196(13) -0.0024(10) 0.0039(10) -0.0029(10)
C10 0.0247(13) 0.0512(18) 0.0199(14) 0.0002(12) -0.0034(11) -0.0056(12)
C11 0.0237(13) 0.0257(14) 0.0512(19) -0.0034(13) 0.0112(12) -0.0051(11)
C12 0.0116(10) 0.0206(12) 0.0163(12) 0.0033(9) -0.0007(9) -0.0004(9)
C13 0.0156(11) 0.0229(12) 0.0181(12) -0.0006(10) 0.0012(9) -0.0023(9)
C14 0.0214(12) 0.0355(15) 0.0196(13) -0.0029(11) 0.0076(10) -0.0041(11)
C15 0.0243(13) 0.0367(15) 0.0213(14) 0.0076(11) 0.0070(11) -0.0067(11)
C16 0.0219(12) 0.0254(13) 0.0277(14) 0.0080(11) 0.0035(11) -0.0044(10)
C17 0.0185(11) 0.0223(12) 0.0222(13) 0.0015(10) 0.0051(10) 0.0008(9)
C18 0.0202(13) 0.0476(17) 0.0307(15) 0.0142(13) 0.0069(11) 0.0127(12)
C19 0.0322(14) 0.0258(14) 0.0302(15) -0.0021(11) 0.0156(12) 0.0021(11)
C20 0.0143(11) 0.0225(12) 0.0163(12) 0.0068(9) -0.0011(9) -0.0006(9)
C21 0.0168(11) 0.0209(12) 0.0299(14) 0.0018(10) 0.0002(10) 0.0018(9)
C22 0.0144(12) 0.0274(14) 0.0505(18) 0.0076(13) 0.0025(12) 0.0034(10)
C23 0.0169(12) 0.0296(15) 0.0486(19) 0.0092(13) -0.0092(12) -0.0049(11)
C24 0.0297(14) 0.0326(15) 0.0299(15) 0.0011(12) -0.0095(12) -0.0087(12)
C25 0.0240(13) 0.0314(14) 0.0232(14) -0.0002(11) 0.0019(11) -0.0038(11)
C26 0.0219(12) 0.0261(13) 0.0219(13) 0.0049(10) 0.0058(10) 0.0042(10)
C27 0.0245(13) 0.0303(14) 0.0224(14) -0.0002(11) 0.0055(10) 0.0051(11)
C28 0.0174(12) 0.0301(14) 0.0386(16) -0.0088(12) 0.0167(11) -0.0053(10)
C29 0.0205(13) 0.0309(15) 0.0479(18) -0.0079(13) 0.0118(12) -0.0072(11)
C30 0.0295(14) 0.0249(14) 0.0351(16) -0.0070(12) 0.0108(12) -0.0068(11)
C31 0.0220(12) 0.0212(12) 0.0196(13) -0.0048(10) 0.0066(10) -0.0018(10)

loop_
_atom_type_symbol
_atom_type_description
_atom_type_scat_dispersion_real
_atom_type_scat_dispersion_imag
_atom_type_scat_source
C C 0.0181 0.0091 'International Tables Vol C Tables 4.2.6.8 and 6.1.1.4'
H H 0.0000 0.0000 'International Tables Vol C Tables 4.2.6.8 and 6.1.1.4'
N N 0.0311 0.0180 'International Tables Vol C Tables 4.2.6.8 and 6.1.1.4'
O O 0.0492 0.0322 'International Tables Vol C Tables 4.2.6.8 and 6.1.1.4'
P P 0.2955 0.4335 'International Tables Vol C Tables 4.2.6.8 and 6.1.1.4'
Si Si 0.2541 0.3302 'International Tables Vol C Tables 4.2.6.8 and 6.1.1.4'
Zr Zr -0.1862 2.2449 'International Tables Vol C Tables 4.2.6.8 and 6.1.1.4'

loop_
_exptl_crystal_face_index_h
_exptl_crystal_face_index_k
_exptl_crystal_face_index_l
_exptl_crystal_face_perp_dist
_exptl_oxdiff_crystal_face_indexfrac_h
_exptl_oxdiff_crystal_face_indexfrac_k
_exptl_oxdiff_crystal_face_indexfrac_l
_exptl_oxdiff_crystal_face_x
_exptl_oxdiff_crystal_face_y
_exptl_oxdiff_crystal_face_z
-1 -10 3 0.0888 -0.9942 -10.0006 2.9931 -0.1120 0.9987 0.0248
3 -2 -13 0.0512 2.9957 -1.9969 -13.0040 -0.0630 -0.0810 1.0135
-5 -1 -7 0.0242 -5.0040 -1.0047 -6.9811 -0.9971 -0.0576 0.2787
5 1 7 0.0242 5.0040 1.0047 6.9811 0.9971 0.0576 -0.2787
5 -3 -10 0.0621 4.9980 -2.9950 -10.0129 0.3323 0.0774 0.9254
-5 3 10 0.0621 -4.9980 2.9950 10.0129 -0.3323 -0.0774 -0.9254
4 2 -12 0.0486 3.9945 2.0038 -12.0044 0.1512 -0.4339 0.8852
-4 -4 12 0.0499 -3.9936 -4.0038 12.0027 -0.1668 0.6213 -0.8334
-3 4 12 0.0446 -2.9971 3.9969 12.0063 0.0414 -0.1273 -1.0006
3 7 -9 0.0696 2.9933 7.0027 -8.9987 0.1563 -0.8408 0.5215
1 -10 -4 0.0794 1.0031 -9.9986 -4.0094 -0.0815 0.8546 0.5580
-2 9 7 0.0409 -2.0015 8.9977 7.0101 0.0398 -0.6992 -0.7664

loop_
_geom_angle_atom_site_label_1
_geom_angle_atom_site_label_2
_geom_angle_atom_site_label_3
_geom_angle
P Zr C4 102.42(5)
O Zr P 139.31(4)
O Zr C4 118.16(6)
O Zr C5 87.59(7)
N1 Zr P 72.10(5)
N1 Zr O 147.42(7)
N1 Zr C4 31.02(7)
N1 Zr C5 62.11(7)
N2 Zr P 72.48(5)
N2 Zr O 82.66(6)
N2 Zr N1 106.22(7)
N2 Zr C4 122.80(7)
N2 Zr C5 128.64(8)
N3 Zr P 76.96(5)
N3 Zr O 88.60(6)
N3 Zr N1 112.05(7)
N3 Zr N2 119.54(7)
N3 Zr C4 113.94(7)
N3 Zr C5 110.43(8)
C5 Zr P 133.09(6)
C5 Zr C4 31.12(7)
C1 P Zr 110.77(8)
C1 P C2 105.48(11)
C2 P Zr 111.59(8)
C3 P Zr 107.90(8)
C3 P C1 111.99(11)
C3 P C2 109.15(12)
N1 Si1 C1 103.10(10)
N1 Si1 C10 111.17(11)
N1 Si1 C11 116.41(11)
C10 Si1 C1 108.47(12)
C10 Si1 C11 108.18(14)
C11 Si1 C1 109.17(12)
N2 Si2 C2 105.60(10)
N2 Si2 C18 109.69(11)
N2 Si2 C19 114.77(11)
C18 Si2 C2 111.35(12)
C18 Si2 C19 110.10(13)
C19 Si2 C2 105.19(12)
N3 Si3 C3 104.52(10)
N3 Si3 C26 112.48(10)
N3 Si3 C27 113.65(11)
C26 Si3 C3 109.25(11)
C26 Si3 C27 108.26(12)
C27 Si3 C3 108.52(11)
C28 O Zr 127.26(13)
C28 O C31 109.40(17)
C31 O Zr 123.08(13)
Si1 N1 Zr 134.70(11)
C4 N1 Zr 96.80(13)
C4 N1 Si1 126.45(16)
Si2 N2 Zr 131.27(11)
C12 N2 Zr 108.56(14)
C12 N2 Si2 119.70(15)
Si3 N3 Zr 129.50(10)
C20 N3 Zr 114.19(15)
C20 N3 Si3 116.04(15)
P C1 Si1 109.02(11)
P C1 H1A 109.9
P C1 H1B 109.9
Si1 C1 H1A 109.9
Si1 C1 H1B 109.9
H1A C1 H1B 108.3
P C2 Si2 106.46(12)
P C2 H2A 110.4
P C2 H2B 110.4
Si2 C2 H2A 110.4
Si2 C2 H2B 110.4
H2A C2 H2B 108.6
P C3 Si3 105.32(12)
P C3 H3A 110.7
P C3 H3B 110.7
Si3 C3 H3A 110.7
Si3 C3 H3B 110.7
H3A C3 H3B 108.8
N1 C4 Zr 52.19(11)
C5 C4 Zr 58.82(13)
C5 C4 N1 110.9(2)
C9 C4 Zr 174.73(18)
C9 C4 N1 126.5(2)
C9 C4 C5 122.5(2)
C4 C5 Zr 90.06(15)
C6 C5 Zr 153.12(18)
C6 C5 C4 116.2(2)
C5 C6 H6 118.8
C7 C6 C5 122.4(2)
C7 C6 H6 118.8
C6 C7 H7 120.1
C8 C7 C6 119.7(2)
C8 C7 H7 120.1
C7 C8 H8 119.9
C7 C8 C9 120.2(2)
C9 C8 H8 119.9
C4 C9 C8 118.9(2)
C4 C9 H9 120.5
C8 C9 H9 120.5
Si1 C10 H10A 109.5
Si1 C10 H10B 109.5
Si1 C10 H10C 109.5
H10A C10 H10B 109.5
H10A C10 H10C 109.5
H10B C10 H10C 109.5
Si1 C11 H11A 109.5
Si1 C11 H11B 109.5
Si1 C11 H11C 109.5
H11A C11 H11B 109.5
H11A C11 H11C 109.5
H11B C11 H11C 109.5
C13 C12 N2 119.1(2)
C13 C12 C17 117.7(2)
C17 C12 N2 123.2(2)
C12 C13 H13 119.6
C14 C13 C12 120.8(2)
C14 C13 H13 119.6
C13 C14 H14 119.6
C15 C14 C13 120.7(3)
C15 C14 H14 119.6
C14 C15 H15 120.4
C14 C15 C16 119.2(2)
C16 C15 H15 120.4
C15 C16 H16 119.8
C17 C16 C15 120.5(2)
C17 C16 H16 119.8
C12 C17 H17 119.5
C16 C17 C12 121.1(2)
C16 C17 H17 119.5
Si2 C18 H18A 109.5
Si2 C18 H18B 109.5
Si2 C18 H18C 109.5
H18A C18 H18B 109.5
H18A C18 H18C 109.5
H18B C18 H18C 109.5
Si2 C19 H19A 109.5
Si2 C19 H19B 109.5
Si2 C19 H19C 109.5
H19A C19 H19B 109.5
H19A C19 H19C 109.5
H19B C19 H19C 109.5
C21 C20 N3 120.7(2)
C21 C20 C25 117.5(2)
C25 C20 N3 121.8(2)
C20 C21 H21 119.7
C22 C21 C20 120.7(2)
C22 C21 H21 119.7
C21 C22 H22 119.5
C23 C22 C21 121.0(3)
C23 C22 H22 119.5
C22 C23 H23 120.5
C22 C23 C24 119.0(2)
C24 C23 H23 120.5
C23 C24 H24 119.8
C23 C24 C25 120.4(3)
C25 C24 H24 119.8
C20 C25 H25 119.4
C24 C25 C20 121.3(3)
C24 C25 H25 119.4
Si3 C26 H26A 109.5
Si3 C26 H26B 109.5
Si3 C26 H26C 109.5
H26A C26 H26B 109.5
H26A C26 H26C 109.5
H26B C26 H26C 109.5
Si3 C27 H27A 109.5
Si3 C27 H27B 109.5
Si3 C27 H27C 109.5
H27A C27 H27B 109.5
H27A C27 H27C 109.5
H27B C27 H27C 109.5
O C28 H28A 110.8
O C28 H28B 110.8
O C28 C29 104.6(2)
H28A C28 H28B 108.9
C29 C28 H28A 110.8
C29 C28 H28B 110.8
C28 C29 H29A 111.1
C28 C29 H29B 111.1
C28 C29 C30 103.3(2)
H29A C29 H29B 109.1
C30 C29 H29A 111.1
C30 C29 H29B 111.1
C29 C30 H30A 111.3
C29 C30 H30B 111.3
H30A C30 H30B 109.2
C31 C30 C29 102.4(2)
C31 C30 H30A 111.3
C31 C30 H30B 111.3
O C31 C30 105.21(19)
O C31 H31A 110.7
O C31 H31B 110.7
C30 C31 H31A 110.7
C30 C31 H31B 110.7
H31A C31 H31B 108.8

loop_
_geom_bond_atom_site_label_1
_geom_bond_atom_site_label_2
_geom_bond_distance
Zr P 2.6796(6)
Zr O 2.2718(15)
Zr N1 2.1747(19)
Zr N2 2.1525(18)
Zr N3 2.1515(19)
Zr C4 2.733(2)
Zr C5 2.338(2)
P C1 1.820(2)
P C2 1.820(2)
P C3 1.810(2)
Si1 N1 1.7224(18)
Si1 C1 1.885(3)
Si1 C10 1.863(3)
Si1 C11 1.872(3)
Si2 N2 1.739(2)
Si2 C2 1.896(3)
Si2 C18 1.857(3)
Si2 C19 1.875(3)
Si3 N3 1.748(2)
Si3 C3 1.892(2)
Si3 C26 1.863(2)
Si3 C27 1.884(3)
O C28 1.457(3)
O C31 1.468(3)
N1 C4 1.418(3)
N2 C12 1.419(3)
N3 C20 1.436(3)
C1 H1A 0.9900
C1 H1B 0.9900
C2 H2A 0.9900
C2 H2B 0.9900
C3 H3A 0.9900
C3 H3B 0.9900
C4 C5 1.413(3)
C4 C9 1.390(3)
C5 C6 1.396(3)
C6 H6 0.9500
C6 C7 1.394(4)
C7 H7 0.9500
C7 C8 1.382(4)
C8 H8 0.9500
C8 C9 1.400(4)
C9 H9 0.9500
C10 H10A 0.9800
C10 H10B 0.9800
C10 H10C 0.9800
C11 H11A 0.9800
C11 H11B 0.9800
C11 H11C 0.9800
C12 C13 1.398(3)
C12 C17 1.407(3)
C13 H13 0.9500
C13 C14 1.391(4)
C14 H14 0.9500
C14 C15 1.384(4)
C15 H15 0.9500
C15 C16 1.386(4)
C16 H16 0.9500
C16 C17 1.384(4)
C17 H17 0.9500
C18 H18A 0.9800
C18 H18B 0.9800
C18 H18C 0.9800
C19 H19A 0.9800
C19 H19B 0.9800
C19 H19C 0.9800
C20 C21 1.394(4)
C20 C25 1.399(4)
C21 H21 0.9500
C21 C22 1.394(3)
C22 H22 0.9500
C22 C23 1.378(4)
C23 H23 0.9500
C23 C24 1.381(4)
C24 H24 0.9500
C24 C25 1.390(4)
C25 H25 0.9500
C26 H26A 0.9800
C26 H26B 0.9800
C26 H26C 0.9800
C27 H27A 0.9800
C27 H27B 0.9800
C27 H27C 0.9800
C28 H28A 0.9900
C28 H28B 0.9900
C28 C29 1.504(3)
C29 H29A 0.9900
C29 H29B 0.9900
C29 C30 1.509(4)
C30 H30A 0.9900
C30 H30B 0.9900
C30 C31 1.508(3)
C31 H31A 0.9900
C31 H31B 0.9900

loop_
_geom_torsion_atom_site_label_1
_geom_torsion_atom_site_label_2
_geom_torsion_atom_site_label_3
_geom_torsion_atom_site_label_4
_geom_torsion
Zr P C1 Si1 -27.19(14)
Zr P C2 Si2 -26.67(13)
Zr P C3 Si3 -39.54(13)
Zr O C28 C29 171.79(15)
Zr O C31 C30 164.05(15)
Zr N1 C4 C5 3.3(2)
Zr N1 C4 C9 -173.6(2)
Zr N2 C12 C13 -44.4(2)
Zr N2 C12 C17 133.65(19)
Zr N3 C20 C21 52.6(3)
Zr N3 C20 C25 -125.6(2)
Zr C4 C5 C6 -174.0(2)
Zr C5 C6 C7 -167.6(3)
Si1 N1 C4 Zr -165.7(2)
Si1 N1 C4 C5 -162.38(17)
Si1 N1 C4 C9 20.7(3)
Si2 N2 C12 C13 142.53(17)
Si2 N2 C12 C17 -39.4(3)
Si3 N3 C20 C21 -132.8(2)
Si3 N3 C20 C25 49.0(3)
O C28 C29 C30 32.8(3)
N1 Si1 C1 P 10.47(15)
N1 C4 C5 Zr -3.02(18)
N1 C4 C5 C6 -177.1(2)
N1 C4 C9 C8 177.2(2)
N2 Si2 C2 P 7.10(14)
N2 C12 C13 C14 176.4(2)
N2 C12 C17 C16 -177.9(2)
N3 Si3 C3 P 39.03(14)
N3 C20 C21 C22 -174.9(2)
N3 C20 C25 C24 176.9(2)
C1 P C2 Si2 93.68(13)
C1 P C3 Si3 -161.69(11)
C1 Si1 N1 Zr 19.58(18)
C1 Si1 N1 C4 179.32(19)
C2 P C1 Si1 -148.08(12)
C2 P C3 Si3 81.89(13)
C2 Si2 N2 Zr 25.61(16)
C2 Si2 N2 C12 -163.14(16)
C3 P C1 Si1 93.31(14)
C3 P C2 Si2 -145.83(11)
C3 Si3 N3 Zr -23.63(16)
C3 Si3 N3 C20 162.71(17)
C4 C5 C6 C7 -0.9(4)
C5 C4 C9 C8 0.7(4)
C5 C6 C7 C8 1.2(4)
C6 C7 C8 C9 -0.5(4)
C7 C8 C9 C4 -0.4(4)
C9 C4 C5 Zr 174.0(2)
C9 C4 C5 C6 0.0(4)
C10 Si1 N1 Zr -96.46(18)
C10 Si1 N1 C4 63.3(2)
C10 Si1 C1 P 128.43(14)
C11 Si1 N1 Zr 139.06(16)
C11 Si1 N1 C4 -61.2(2)
C11 Si1 C1 P -113.90(14)
C12 C13 C14 C15 1.9(4)
C13 C12 C17 C16 0.2(3)
C13 C14 C15 C16 -0.4(4)
C14 C15 C16 C17 -1.1(4)
C15 C16 C17 C12 1.3(4)
C17 C12 C13 C14 -1.7(3)
C18 Si2 N2 Zr 145.70(14)
C18 Si2 N2 C12 -43.0(2)
C18 Si2 C2 P -111.90(14)
C19 Si2 N2 Zr -89.76(16)
C19 Si2 N2 C12 81.50(19)
C19 Si2 C2 P 128.86(13)
C20 C21 C22 C23 -2.5(4)
C21 C20 C25 C24 -1.3(4)
C21 C22 C23 C24 -0.6(4)
C22 C23 C24 C25 2.7(4)
C23 C24 C25 C20 -1.7(4)
C25 C20 C21 C22 3.4(4)
C26 Si3 N3 Zr -142.03(13)
C26 Si3 N3 C20 44.3(2)
C26 Si3 C3 P 159.61(12)
C27 Si3 N3 Zr 94.51(15)
C27 Si3 N3 C20 -79.16(18)
C27 Si3 C3 P -82.55(14)
C28 O C31 C30 -10.5(3)
C28 C29 C30 C31 -38.8(3)
C29 C30 C31 O 30.4(3)
C31 O C28 C29 -14.0(3)
